data_4333891
loop_
_publ_author_name
'Sonia G. Thangavelu'
'Michael B. Andrews'
'Simon J.A. Pope'
'Christopher L. Cahill'

_publ_contact_author_address
;The George Washington University
Department of Chemistry
725 21st Street, NW
Washington, DC, 20052
;
_publ_contact_author_email cahill@gwu.edu
_publ_contact_author_fax 202-994-5873
_publ_contact_author_name 'Christopher L. Cahill'
_publ_contact_author_phone 202-994-6959
_publ_section_title
;
 Synthesis, Structures, and Luminescent Properties of Uranyl Terpyridine
 Aromatic Carboxylate Coordination Polymers
;
_journal_name_full 'Inorganic Chemistry'
_journal_page_first 2060
_journal_page_last 2069
_journal_paper_doi 10.1021/ic3024698
_journal_volume 52
_journal_year 2013
_chemical_formula_moiety 'C21 H14 Cl N3 O7 S U'
_chemical_formula_sum 'C21 H14 Cl N3 O7 S U'
_chemical_formula_weight 725.91
_space_group_IT_number 14
_symmetry_cell_setting monoclinic
_symmetry_Int_Tables_number 14
_symmetry_space_group_name_Hall '-P 2ybc'
_symmetry_space_group_name_H-M 'P 1 21/c 1'
_atom_sites_solution_hydrogens geom
_atom_sites_solution_primary direct
_atom_sites_solution_secondary difmap
_audit_creation_method SHELXL-97
_cell_angle_alpha 90.00
_cell_angle_beta 97.958(2)
_cell_angle_gamma 90.00
_cell_formula_units_Z 4
_cell_length_a 11.0786(16)
_cell_length_b 12.1200(18)
_cell_length_c 16.164(2)
_cell_measurement_reflns_used 4707
_cell_measurement_temperature 100(2)
_cell_measurement_theta_max 27.06
_cell_measurement_theta_min 1.86
_cell_volume 2149.5(5)
_computing_cell_refinement 'SAINT, Bruker-AXS'
_computing_data_collection 'APEX, Bruker-AXS'
_computing_data_reduction 'SAINT, Bruker-AXS'
_computing_molecular_graphics 'SHELXL-97 (Sheldrick, 1997)'
_computing_publication_material 'WINGX (Farrugia, 1998)'
_computing_structure_refinement 'SHELXL-97 (Sheldrick, 1997)'
_computing_structure_solution 'SHELXS-97 (Sheldrick, 1990)'
_diffrn_ambient_temperature 100(2)
_diffrn_measured_fraction_theta_full 1.000
_diffrn_measured_fraction_theta_max 0.997
_diffrn_measurement_device_type 'Bruker APEX CCD'
_diffrn_measurement_method 'omega and phi scans'
_diffrn_radiation_monochromator graphite
_diffrn_radiation_type MoK\a
_diffrn_radiation_wavelength 0.71073
_diffrn_reflns_av_R_equivalents 0.0886
_diffrn_reflns_av_sigmaI/netI 0.0646
_diffrn_reflns_limit_h_max 14
_diffrn_reflns_limit_h_min -13
_diffrn_reflns_limit_k_max 15
_diffrn_reflns_limit_k_min -15
_diffrn_reflns_limit_l_max 20
_diffrn_reflns_limit_l_min -20
_diffrn_reflns_number 34042
_diffrn_reflns_theta_full 25.00
_diffrn_reflns_theta_max 27.06
_diffrn_reflns_theta_min 1.86
_diffrn_source 'fine-focus sealed tube'
_diffrn_source_type 'Bruker APEX CCD'
_exptl_absorpt_coefficient_mu 7.818
_exptl_absorpt_correction_T_max 0.5116
_exptl_absorpt_correction_T_min 0.3416
_exptl_absorpt_correction_type multi-scan
_exptl_absorpt_process_details 'SADABS, G. Sheldrick (1999)'
_exptl_crystal_colour yellow
_exptl_crystal_density_diffrn 2.184
_exptl_crystal_description prism
_exptl_crystal_F_000 1324
_exptl_crystal_size_max 0.17
_exptl_crystal_size_mid 0.14
_exptl_crystal_size_min 0.10
_refine_diff_density_max 3.261
_refine_diff_density_min -1.748
_refine_diff_density_rms 0.161
_refine_ls_extinction_method none
_refine_ls_goodness_of_fit_ref 1.049
_refine_ls_hydrogen_treatment mixed
_refine_ls_matrix_type full
_refine_ls_number_parameters 315
_refine_ls_number_reflns 4707
_refine_ls_number_restraints 0
_refine_ls_restrained_S_all 1.049
_refine_ls_R_factor_all 0.0503
_refine_ls_R_factor_gt 0.0405
_refine_ls_shift/su_max 0.011
_refine_ls_shift/su_mean 0.000
_refine_ls_structure_factor_coef Fsqd
_refine_ls_weighting_details 'calc w=1/[\s^2^(Fo^2^)+(0.0481P)^2^+1.3425P] where P=(Fo^2^+2Fc^2^)/3'
_refine_ls_weighting_scheme calc
_refine_ls_wR_factor_gt 0.1012
_refine_ls_wR_factor_ref 0.1089
_reflns_number_gt 3879
_reflns_number_total 4707
_reflns_threshold_expression >2sigma(I)
_cod_data_source_file ic3024698_si_002_3.cif
_cod_data_source_block compound2
_cod_original_cell_volume 2149.4(5)
_cod_original_sg_symbol_H-M 'P 21/c'
_cod_database_code 4333891

loop_
_symmetry_equiv_pos_as_xyz
'x, y, z'
'-x, y+1/2, -z+1/2'
'-x, -y, -z'
'x, -y-1/2, z-1/2'

loop_
_atom_site_label
_atom_site_type_symbol
_atom_site_fract_x
_atom_site_fract_y
_atom_site_fract_z
_atom_site_U_iso_or_equiv
_atom_site_adp_type
_atom_site_occupancy
_atom_site_symmetry_multiplicity
_atom_site_calc_flag
_atom_site_refinement_flags
U1 U 0.41102(2) 0.295638(17) 0.094915(13) 0.03519(10) Uani 1 1 d .
C14 C 0.6991(6) 0.5769(5) 0.1928(4) 0.0423(14) Uani 1 1 d .
H14 H 0.6925 0.6547 0.1976 0.051 Uiso 1 1 calc R
C12 C 0.8165(6) 0.4126(5) 0.2065(4) 0.0369(13) Uani 1 1 d .
H12 H 0.8915 0.3753 0.2228 0.044 Uiso 1 1 calc R
C1 C 0.2813(6) 0.0315(5) 0.0862(4) 0.0402(13) Uani 1 1 d .
H1 H 0.2104 0.0759 0.0741 0.048 Uiso 1 1 calc R
C4 C 0.4819(6) -0.0971(5) 0.1203(4) 0.0418(14) Uani 1 1 d .
H4 H 0.5537 -0.1403 0.1327 0.050 Uiso 1 1 calc R
C5 C 0.4900(6) 0.0165(5) 0.1108(4) 0.0366(13) Uani 1 1 d .
C15 C 0.5996(6) 0.5145(5) 0.1619(4) 0.0443(15) Uani 1 1 d .
H15 H 0.5233 0.5505 0.1478 0.053 Uiso 1 1 calc R
C6 C 0.6104(6) 0.0721(5) 0.1210(4) 0.0379(13) Uani 1 1 d .
C2 C 0.2667(6) -0.0809(5) 0.0939(4) 0.0421(14) Uani 1 1 d .
H2 H 0.1876 -0.1127 0.0871 0.051 Uiso 1 1 calc R
C13 C 0.8085(6) 0.5248(5) 0.2166(4) 0.0391(13) Uani 1 1 d .
H13 H 0.8779 0.5660 0.2399 0.047 Uiso 1 1 calc R
C3 C 0.3689(6) -0.1465(5) 0.1116(4) 0.0419(14) Uani 1 1 d .
H3 H 0.3615 -0.2241 0.1177 0.050 Uiso 1 1 calc R
C11 C 0.7135(5) 0.3545(5) 0.1719(4) 0.0340(12) Uani 1 1 d .
C7 C 0.7167(6) 0.0142(5) 0.1141(4) 0.0387(13) Uani 1 1 d .
H7 H 0.7149 -0.0623 0.1010 0.046 Uiso 1 1 calc R
C20 C 0.0249(6) 0.3211(5) -0.0331(4) 0.0381(13) Uani 1 1 d .
C16 C 0.2853(6) 0.5406(5) 0.1249(4) 0.0376(13) Uani 1 1 d .
C17 C 0.1729(5) 0.5890(4) 0.0762(4) 0.0355(12) Uani 1 1 d .
C19 C 0.0237(6) 0.6332(5) -0.0324(4) 0.0388(13) Uani 1 1 d .
H19 H -0.0140 0.6365 -0.0888 0.047 Uiso 1 1 calc R
C9 C 0.8291(6) 0.1813(5) 0.1500(4) 0.0397(14) Uani 1 1 d .
H9 H 0.9044 0.2190 0.1635 0.048 Uiso 1 1 calc R
C8 C 0.8248(6) 0.0716(5) 0.1270(4) 0.0389(13) Uani 1 1 d .
C18 C 0.1353(6) 0.5811(5) -0.0066(4) 0.0408(14) Uani 1 1 d .
H18 H 0.1804 0.5437 -0.0440 0.049 Uiso 1 1 calc R
C21 C 0.1477(6) 0.2676(5) -0.0313(4) 0.0402(14) Uani 1 1 d .
C10 C 0.7172(5) 0.2345(5) 0.1526(4) 0.0335(12) Uani 1 1 d .
O1 O 0.4561(4) 0.2986(3) -0.0064(3) 0.0375(10) Uani 1 1 d .
O2 O 0.3715(4) 0.2889(3) 0.1981(3) 0.0367(10) Uani 1 1 d .
O3 O 0.3420(4) 0.4708(3) 0.0815(3) 0.0388(9) Uani 1 1 d .
O5 O 0.2103(4) 0.2639(3) 0.0420(3) 0.0422(10) Uani 1 1 d .
O6 O 0.1804(4) 0.2315(4) -0.0954(3) 0.0435(10) Uani 1 1 d .
O4 O 0.3188(4) 0.5692(4) 0.1964(3) 0.0492(11) Uani 1 1 d .
Cl1 Cl 0.95944(15) 0.00720(13) 0.11098(11) 0.0474(4) Uani 1 1 d .
S1 S 0.06943(14) 0.66091(13) 0.12648(9) 0.0391(3) Uani 1 1 d .
N1 N 0.3906(5) 0.0814(5) 0.0951(3) 0.0382(12) Uani 1 1 d .
N2 N 0.6094(5) 0.1822(4) 0.1351(3) 0.0346(11) Uani 1 1 d .
N3 N 0.6050(5) 0.4042(4) 0.1507(3) 0.0365(11) Uani 1 1 d .
OW1 O 0.0994(5) 0.2950(4) 0.2313(4) 0.0501(12) Uani 1 1 d .
H20 H 0.165(8) 0.318(6) 0.209(5) 0.05(2) Uiso 1 1 d .
H21 H 0.129(9) 0.297(6) 0.279(6) 0.07(3) Uiso 1 1 d .

loop_
_atom_site_aniso_label
_atom_site_aniso_U_11
_atom_site_aniso_U_22
_atom_site_aniso_U_33
_atom_site_aniso_U_23
_atom_site_aniso_U_13
_atom_site_aniso_U_12
U1 0.03192(16) 0.02981(15) 0.04377(16) 0.00028(8) 0.00504(10) 0.00154(8)
C14 0.039(4) 0.031(3) 0.057(4) -0.004(3) 0.007(3) -0.005(3)
C12 0.033(3) 0.034(3) 0.043(3) -0.004(2) 0.006(2) -0.006(2)
C1 0.038(3) 0.033(3) 0.051(3) 0.003(3) 0.008(3) 0.005(3)
C4 0.037(3) 0.037(3) 0.052(4) 0.000(3) 0.007(3) 0.005(3)
C5 0.039(3) 0.032(3) 0.040(3) -0.005(2) 0.009(2) -0.002(3)
C15 0.039(4) 0.032(3) 0.062(4) -0.004(3) 0.006(3) 0.005(3)
C6 0.038(3) 0.035(3) 0.041(3) 0.003(2) 0.007(3) 0.000(3)
C2 0.039(3) 0.038(3) 0.050(3) -0.001(3) 0.009(3) -0.003(3)
C13 0.039(3) 0.035(3) 0.043(3) -0.003(3) 0.006(3) -0.007(3)
C3 0.043(4) 0.030(3) 0.053(4) 0.003(3) 0.009(3) -0.003(3)
C11 0.031(3) 0.033(3) 0.039(3) 0.002(2) 0.008(2) 0.002(2)
C7 0.042(4) 0.032(3) 0.041(3) -0.003(2) 0.005(3) 0.001(3)
C20 0.029(3) 0.029(3) 0.056(4) 0.001(3) 0.003(3) -0.002(2)
C16 0.036(3) 0.031(3) 0.046(3) 0.001(2) 0.011(3) 0.003(2)
C17 0.034(3) 0.026(3) 0.048(3) -0.002(2) 0.008(3) 0.002(2)
C19 0.040(3) 0.035(3) 0.042(3) 0.002(2) 0.006(2) -0.003(3)
C9 0.029(3) 0.035(3) 0.054(4) -0.003(3) 0.002(3) 0.008(2)
C8 0.036(3) 0.036(3) 0.044(3) 0.005(2) 0.004(3) 0.005(3)
C18 0.041(3) 0.033(3) 0.048(3) 0.002(3) 0.008(3) 0.002(3)
C21 0.036(3) 0.028(3) 0.055(4) 0.001(3) -0.002(3) 0.002(3)
C10 0.025(3) 0.038(3) 0.036(3) -0.001(2) 0.002(2) 0.001(2)
O1 0.039(3) 0.035(2) 0.039(2) 0.0018(16) 0.0082(19) 0.0060(17)
O2 0.038(3) 0.031(2) 0.041(2) 0.0009(16) 0.0080(19) 0.0028(17)
O3 0.035(2) 0.033(2) 0.049(2) 0.0004(18) 0.0077(18) 0.0045(18)
O5 0.040(3) 0.033(2) 0.051(2) 0.0003(19) 0.000(2) 0.0021(19)
O6 0.039(3) 0.035(2) 0.055(3) -0.004(2) 0.002(2) 0.0003(19)
O4 0.043(3) 0.052(3) 0.052(3) -0.006(2) 0.003(2) 0.012(2)
Cl1 0.0339(8) 0.0389(8) 0.0693(10) -0.0055(7) 0.0071(7) 0.0024(6)
S1 0.0360(8) 0.0351(7) 0.0454(8) -0.0029(6) 0.0034(6) 0.0034(6)
N1 0.035(3) 0.038(3) 0.041(3) -0.005(2) 0.003(2) 0.004(2)
N2 0.033(3) 0.032(2) 0.039(3) 0.001(2) 0.005(2) 0.002(2)
N3 0.033(3) 0.028(2) 0.049(3) -0.003(2) 0.008(2) 0.002(2)
OW1 0.036(3) 0.059(3) 0.055(3) 0.004(2) 0.006(2) 0.003(2)

loop_
_atom_type_symbol
_atom_type_description
_atom_type_scat_dispersion_real
_atom_type_scat_dispersion_imag
_atom_type_scat_source
C C 0.0033 0.0016 'International Tables Vol C Tables 4.2.6.8 and 6.1.1.4'
H H 0.0000 0.0000 'International Tables Vol C Tables 4.2.6.8 and 6.1.1.4'
N N 0.0061 0.0033 'International Tables Vol C Tables 4.2.6.8 and 6.1.1.4'
O O 0.0106 0.0060 'International Tables Vol C Tables 4.2.6.8 and 6.1.1.4'
S S 0.1246 0.1234 'International Tables Vol C Tables 4.2.6.8 and 6.1.1.4'
Cl Cl 0.1484 0.1585 'International Tables Vol C Tables 4.2.6.8 and 6.1.1.4'
U U -9.6767 9.6646 'International Tables Vol C Tables 4.2.6.8 and 6.1.1.4'

loop_
_geom_angle_atom_site_label_1
_geom_angle_atom_site_label_2
_geom_angle_atom_site_label_3
_geom_angle
_geom_angle_site_symmetry_1
_geom_angle_site_symmetry_3
O1 U1 O2 177.47(18) . .
O1 U1 O3 91.53(16) . .
O2 U1 O3 90.55(16) . .
O1 U1 O5 92.37(19) . .
O2 U1 O5 89.41(19) . .
O3 U1 O5 79.88(15) . .
O1 U1 N3 89.14(19) . .
O2 U1 N3 89.85(18) . .
O3 U1 N3 78.93(15) . .
O5 U1 N3 158.79(15) . .
O1 U1 N2 84.58(18) . .
O2 U1 N2 92.89(18) . .
O3 U1 N2 141.79(15) . .
O5 U1 N2 138.16(14) . .
N3 U1 N2 63.04(16) . .
O1 U1 N1 93.25(16) . .
O2 U1 N1 85.45(15) . .
O3 U1 N1 155.37(15) . .
O5 U1 N1 75.79(15) . .
N3 U1 N1 125.26(15) . .
N2 U1 N1 62.80(16) . .
C15 C14 C13 118.8(6) . .
C15 C14 H14 120.6 . .
C13 C14 H14 120.6 . .
C13 C12 C11 119.1(6) . .
C13 C12 H12 120.5 . .
C11 C12 H12 120.5 . .
N1 C1 C2 123.4(6) . .
N1 C1 H1 118.3 . .
C2 C1 H1 118.3 . .
C3 C4 C5 119.5(6) . .
C3 C4 H4 120.3 . .
C5 C4 H4 120.3 . .
N1 C5 C4 122.4(6) . .
N1 C5 C6 117.0(5) . .
C4 C5 C6 120.6(6) . .
N3 C15 C14 123.0(6) . .
N3 C15 H15 118.5 . .
C14 C15 H15 118.5 . .
N2 C6 C7 122.7(6) . .
N2 C6 C5 116.0(5) . .
C7 C6 C5 121.4(5) . .
C1 C2 C3 119.0(6) . .
C1 C2 H2 120.5 . .
C3 C2 H2 120.5 . .
C14 C13 C12 119.4(6) . .
C14 C13 H13 120.3 . .
C12 C13 H13 120.3 . .
C4 C3 C2 118.6(6) . .
C4 C3 H3 120.7 . .
C2 C3 H3 120.7 . .
N3 C11 C12 122.0(5) . .
N3 C11 C10 115.7(5) . .
C12 C11 C10 122.3(5) . .
C8 C7 C6 117.5(6) . .
C8 C7 H7 121.3 . .
C6 C7 H7 121.3 . .
C19 C20 C21 127.6(6) 3_565 .
C19 C20 S1 111.7(5) 3_565 3_565
C21 C20 S1 120.6(5) . 3_565
O4 C16 O3 125.9(6) . .
O4 C16 C17 120.8(5) . .
O3 C16 C17 113.3(5) . .
C18 C17 C16 127.9(5) . .
C18 C17 S1 111.6(5) . .
C16 C17 S1 120.4(4) . .
C20 C19 C18 112.2(6) 3_565 .
C20 C19 H19 123.9 3_565 .
C18 C19 H19 123.9 . .
C8 C9 C10 117.0(6) . .
C8 C9 H9 121.5 . .
C10 C9 H9 121.5 . .
C7 C8 C9 121.7(6) . .
C7 C8 Cl1 119.9(5) . .
C9 C8 Cl1 118.4(5) . .
C17 C18 C19 113.7(6) . .
C17 C18 H18 123.1 . .
C19 C18 H18 123.1 . .
O6 C21 O5 125.5(6) . .
O6 C21 C20 120.7(6) . .
O5 C21 C20 113.8(6) . .
N2 C10 C9 122.6(6) . .
N2 C10 C11 117.0(5) . .
C9 C10 C11 120.4(5) . .
C16 O3 U1 137.3(4) . .
C21 O5 U1 134.9(4) . .
C20 S1 C17 90.8(3) 3_565 .
C1 N1 C5 117.2(6) . .
C1 N1 U1 121.7(4) . .
C5 N1 U1 120.9(4) . .
C10 N2 C6 118.1(5) . .
C10 N2 U1 119.9(4) . .
C6 N2 U1 120.4(4) . .
C11 N3 C15 117.6(5) . .
C11 N3 U1 122.2(4) . .
C15 N3 U1 120.1(4) . .
H20 OW1 H21 98(9) . .

loop_
_geom_bond_atom_site_label_1
_geom_bond_atom_site_label_2
_geom_bond_distance
_geom_bond_site_symmetry_2
U1 O1 1.778(4) .
U1 O2 1.783(4) .
U1 O3 2.256(4) .
U1 O5 2.301(4) .
U1 N3 2.574(5) .
U1 N2 2.597(5) .
U1 N1 2.607(6) .
C14 C15 1.373(9) .
C14 C13 1.373(9) .
C14 H14 0.9500 .
C12 C13 1.375(8) .
C12 C11 1.391(8) .
C12 H12 0.9500 .
C1 N1 1.344(8) .
C1 C2 1.379(8) .
C1 H1 0.9500 .
C4 C3 1.377(9) .
C4 C5 1.389(8) .
C4 H4 0.9500 .
C5 N1 1.349(8) .
C5 C6 1.484(8) .
C15 N3 1.351(7) .
C15 H15 0.9500 .
C6 N2 1.354(7) .
C6 C7 1.389(8) .
C2 C3 1.381(9) .
C2 H2 0.9500 .
C13 H13 0.9500 .
C3 H3 0.9500 .
C11 N3 1.347(7) .
C11 C10 1.489(9) .
C7 C8 1.376(9) .
C7 H7 0.9500 .
C20 C19 1.370(8) 3_565
C20 C21 1.504(9) .
C20 S1 1.726(6) 3_565
C16 O4 1.213(7) .
C16 O3 1.315(7) .
C16 C17 1.498(8) .
C17 C18 1.349(8) .
C17 S1 1.730(6) .
C19 C20 1.370(8) 3_565
C19 C18 1.399(9) .
C19 H19 0.9500 .
C9 C8 1.379(8) .
C9 C10 1.403(8) .
C9 H9 0.9500 .
C8 Cl1 1.735(6) .
C18 H18 0.9500 .
C21 O6 1.225(8) .
C21 O5 1.288(8) .
C10 N2 1.348(8) .
S1 C20 1.726(6) 3_565
OW1 H20 0.90(8) .
OW1 H21 0.80(10) .

loop_
_geom_torsion_atom_site_label_1
_geom_torsion_atom_site_label_2
_geom_torsion_atom_site_label_3
_geom_torsion_atom_site_label_4
_geom_torsion
_geom_torsion_site_symmetry_1
_geom_torsion_site_symmetry_4
C3 C4 C5 N1 1.5(9) . .
C3 C4 C5 C6 179.2(6) . .
C13 C14 C15 N3 -2.7(10) . .
N1 C5 C6 N2 16.6(8) . .
C4 C5 C6 N2 -161.2(6) . .
N1 C5 C6 C7 -161.8(6) . .
C4 C5 C6 C7 20.4(9) . .
N1 C1 C2 C3 0.0(10) . .
C15 C14 C13 C12 2.1(9) . .
C11 C12 C13 C14 0.2(9) . .
C5 C4 C3 C2 -0.2(9) . .
C1 C2 C3 C4 -0.5(9) . .
C13 C12 C11 N3 -2.3(9) . .
C13 C12 C11 C10 175.0(5) . .
N2 C6 C7 C8 3.6(9) . .
C5 C6 C7 C8 -178.1(5) . .
O4 C16 C17 C18 167.5(6) . .
O3 C16 C17 C18 -9.9(9) . .
O4 C16 C17 S1 -15.3(8) . .
O3 C16 C17 S1 167.2(4) . .
C6 C7 C8 C9 3.2(9) . .
C6 C7 C8 Cl1 -174.7(4) . .
C10 C9 C8 C7 -5.5(9) . .
C10 C9 C8 Cl1 172.5(5) . .
C16 C17 C18 C19 178.1(6) . .
S1 C17 C18 C19 0.7(7) . .
C20 C19 C18 C17 -1.6(8) 3_565 .
C19 C20 C21 O6 -178.8(6) 3_565 .
S1 C20 C21 O6 -3.3(8) 3_565 .
C19 C20 C21 O5 1.6(9) 3_565 .
S1 C20 C21 O5 177.1(4) 3_565 .
C8 C9 C10 N2 1.2(9) . .
C8 C9 C10 C11 -176.4(5) . .
N3 C11 C10 N2 -15.5(7) . .
C12 C11 C10 N2 167.2(5) . .
N3 C11 C10 C9 162.3(6) . .
C12 C11 C10 C9 -15.1(9) . .
O4 C16 O3 U1 55.7(9) . .
C17 C16 O3 U1 -127.0(5) . .
O1 U1 O3 C16 175.8(6) . .
O2 U1 O3 C16 -5.6(6) . .
O5 U1 O3 C16 83.7(6) . .
N3 U1 O3 C16 -95.4(6) . .
N2 U1 O3 C16 -101.0(6) . .
N1 U1 O3 C16 74.6(7) . .
O6 C21 O5 U1 43.3(9) . .
C20 C21 O5 U1 -137.2(5) . .
O1 U1 O5 C21 -11.8(6) . .
O2 U1 O5 C21 170.0(5) . .
O3 U1 O5 C21 79.3(5) . .
N3 U1 O5 C21 81.9(7) . .
N2 U1 O5 C21 -96.3(6) . .
N1 U1 O5 C21 -104.6(6) . .
C18 C17 S1 C20 0.2(5) . 3_565
C16 C17 S1 C20 -177.4(5) . 3_565
C2 C1 N1 C5 1.2(9) . .
C2 C1 N1 U1 -173.6(5) . .
C4 C5 N1 C1 -2.0(8) . .
C6 C5 N1 C1 -179.7(5) . .
C4 C5 N1 U1 172.9(4) . .
C6 C5 N1 U1 -4.8(7) . .
O1 U1 N1 C1 -106.8(5) . .
O2 U1 N1 C1 75.4(5) . .
O3 U1 N1 C1 -5.9(7) . .
O5 U1 N1 C1 -15.2(4) . .
N3 U1 N1 C1 162.0(4) . .
N2 U1 N1 C1 171.0(5) . .
O1 U1 N1 C5 78.6(4) . .
O2 U1 N1 C5 -99.2(4) . .
O3 U1 N1 C5 179.4(4) . .
O5 U1 N1 C5 170.2(4) . .
N3 U1 N1 C5 -12.7(5) . .
N2 U1 N1 C5 -3.6(4) . .
C9 C10 N2 C6 5.2(9) . .
C11 C10 N2 C6 -177.1(5) . .
C9 C10 N2 U1 -160.3(5) . .
C11 C10 N2 U1 17.4(6) . .
C7 C6 N2 C10 -7.7(9) . .
C5 C6 N2 C10 173.9(5) . .
C7 C6 N2 U1 157.7(5) . .
C5 C6 N2 U1 -20.7(7) . .
O1 U1 N2 C10 81.7(4) . .
O2 U1 N2 C10 -98.4(4) . .
O3 U1 N2 C10 -3.8(5) . .
O5 U1 N2 C10 169.2(4) . .
N3 U1 N2 C10 -10.1(4) . .
N1 U1 N2 C10 178.2(5) . .
O1 U1 N2 C6 -83.4(4) . .
O2 U1 N2 C6 96.4(4) . .
O3 U1 N2 C6 -169.0(4) . .
O5 U1 N2 C6 4.1(5) . .
N3 U1 N2 C6 -175.2(5) . .
N1 U1 N2 C6 13.0(4) . .
C12 C11 N3 C15 1.8(8) . .
C10 C11 N3 C15 -175.6(5) . .
C12 C11 N3 U1 -176.3(4) . .
C10 C11 N3 U1 6.3(7) . .
C14 C15 N3 C11 0.7(10) . .
C14 C15 N3 U1 178.8(5) . .
O1 U1 N3 C11 -83.0(4) . .
O2 U1 N3 C11 94.7(4) . .
O3 U1 N3 C11 -174.7(4) . .
O5 U1 N3 C11 -177.3(4) . .
N2 U1 N3 C11 1.3(4) . .
N1 U1 N3 C11 10.4(5) . .
O1 U1 N3 C15 99.0(5) . .
O2 U1 N3 C15 -83.3(5) . .
O3 U1 N3 C15 7.2(5) . .
O5 U1 N3 C15 4.6(8) . .
N2 U1 N3 C15 -176.7(5) . .
N1 U1 N3 C15 -167.7(4) . .
